data_4070451
loop_
_publ_author_name
'Benito-Garagorri, David'
'Alves, Luis Gon\,calo'
'Puchberger, Michael'
'Mereiter, Kurt'
'Veiros, Luis F.'
'Calhorda, Maria Jos\'e'
'Carvalho, Maria Deus'
'Ferreira, Liliana P.'
'Godinho, Margarida'
'Kirchner, Karl'

_publ_section_title
;
 Striking Differences between the Solution and Solid-State Reactivity of
 Iron PNP Pincer Complexes with Carbon Monoxide
;
_journal_issue 24
_journal_name_full Organometallics
_journal_page_first 6902
_journal_paper_doi 10.1021/om900816c
_journal_volume 28
_journal_year 2009
_chemical_formula_moiety 'C16 H31 Br2 Cl Fe N4 P2, C4 H8 O'
_chemical_formula_sum 'C20 H39 Br2 Cl Fe N4 O P2'
_chemical_formula_weight 664.61
_chemical_name_common 'Fe(PNPClpym-iPr)Br2.THF, (3b).THF'
_chemical_name_systematic
; 
 ? 
;
_space_group_IT_number 14
_symmetry_cell_setting monoclinic
_symmetry_space_group_name_Hall '-P 2ybc'
_symmetry_space_group_name_H-M 'P 1 21/c 1'
_atom_sites_solution_hydrogens geom
_atom_sites_solution_primary direct
_atom_sites_solution_secondary difmap
_audit_creation_method SHELXL-97
_cell_angle_alpha 90.00
_cell_angle_beta 91.258(1)
_cell_angle_gamma 90.00
_cell_formula_units_Z 4
_cell_length_a 14.1196(6)
_cell_length_b 13.2696(6)
_cell_length_c 15.9627(7)
_cell_measurement_reflns_used 8978
_cell_measurement_temperature 297(2)
_cell_measurement_theta_max 24.71
_cell_measurement_theta_min 2.45
_cell_volume 2990.1(2)
_computing_cell_refinement 'Bruker SAINT'
_computing_data_collection 'Bruker SMART'
_computing_data_reduction 'Bruker SAINT, SADABS, XPREP'
_computing_molecular_graphics 'Bruker SHELXTL'
_computing_publication_material 'Bruker SHELXTL'
_computing_structure_refinement 'SHELXL-97 (Sheldrick, 1997)'
_computing_structure_solution 'SHELXS-97 (Sheldrick, 1997)'
_diffrn_ambient_temperature 297(2)
_diffrn_measured_fraction_theta_full 0.998
_diffrn_measured_fraction_theta_max 0.998
_diffrn_measurement_device_type 'CCD area detector'
_diffrn_measurement_method 'phi and omega scans'
_diffrn_radiation_monochromator graphite
_diffrn_radiation_source 'fine-focus sealed tube'
_diffrn_radiation_type MoK\a
_diffrn_radiation_wavelength 0.71073
_diffrn_reflns_av_R_equivalents 0.0423
_diffrn_reflns_av_sigmaI/netI 0.0304
_diffrn_reflns_limit_h_max 18
_diffrn_reflns_limit_h_min -18
_diffrn_reflns_limit_k_max 16
_diffrn_reflns_limit_k_min -16
_diffrn_reflns_limit_l_max 20
_diffrn_reflns_limit_l_min -20
_diffrn_reflns_number 43884
_diffrn_reflns_theta_full 27.00
_diffrn_reflns_theta_max 27.00
_diffrn_reflns_theta_min 2.45
_diffrn_standards_decay_% 0
_exptl_absorpt_coefficient_mu 3.392
_exptl_absorpt_correction_T_max 0.67
_exptl_absorpt_correction_T_min 0.49
_exptl_absorpt_correction_type multi-scan
_exptl_absorpt_process_details 'program SADABS'
_exptl_crystal_colour colorless
_exptl_crystal_density_diffrn 1.476
_exptl_crystal_density_method 'not measured'
_exptl_crystal_description plate
_exptl_crystal_F_000 1352
_exptl_crystal_size_max 0.30
_exptl_crystal_size_mid 0.20
_exptl_crystal_size_min 0.12
_refine_diff_density_max 0.488
_refine_diff_density_min -0.781
_refine_diff_density_rms 0.074
_refine_ls_extinction_method none
_refine_ls_goodness_of_fit_ref 1.013
_refine_ls_hydrogen_treatment constr
_refine_ls_matrix_type full
_refine_ls_number_parameters 280
_refine_ls_number_reflns 6512
_refine_ls_number_restraints 0
_refine_ls_restrained_S_all 1.013
_refine_ls_R_factor_all 0.0821
_refine_ls_R_factor_gt 0.0456
_refine_ls_shift/su_max 0.003
_refine_ls_shift/su_mean 0.000
_refine_ls_structure_factor_coef Fsqd
_refine_ls_weighting_details 'calc w=1/[\s^2^(Fo^2^)+(0.0825P)^2^+2.4460P] where P=(Fo^2^+2Fc^2^)/3'
_refine_ls_weighting_scheme calc
_refine_ls_wR_factor_gt 0.1255
_refine_ls_wR_factor_ref 0.1560
_reflns_number_gt 4181
_reflns_number_total 6512
_reflns_threshold_expression >2sigma(I)
_cod_data_source_file om900816c_si_001.cif
_cod_data_source_block 3b-1315
_cod_depositor_comments
;
The following automatic conversions were performed:

'_symmetry_cell_setting' value 'Monoclinic' changed to 'monoclinic'
according to /home/saulius/struct/CIF-dictionaries/cif_core.dic
dictionary named 'cif_core.dic' version 2.4.2 from 2011-04-26.

Automatic conversion script
Id: cif_fix_values 1715 2011-07-08 13:25:40Z adriana 
;
_cod_original_sg_symbol_H-M P2(1)/c
_cod_database_code 4070451

loop_
_symmetry_equiv_pos_as_xyz
'x, y, z'
'-x, y+1/2, -z+1/2'
'-x, -y, -z'
'x, -y-1/2, z-1/2'

loop_
_atom_site_label
_atom_site_type_symbol
_atom_site_fract_x
_atom_site_fract_y
_atom_site_fract_z
_atom_site_U_iso_or_equiv
_atom_site_adp_type
_atom_site_occupancy
_atom_site_symmetry_multiplicity
_atom_site_calc_flag
_atom_site_refinement_flags
Fe1 Fe 0.29279(4) 0.34359(4) 0.32166(4) 0.05314(18) Uani 1 1 d .
Br1 Br 0.40809(4) 0.34111(4) 0.19997(3) 0.06722(17) Uani 1 1 d .
Br2 Br 0.15820(5) 0.24499(5) 0.28314(5) 0.0973(2) Uani 1 1 d .
Cl1 Cl 0.19796(12) 0.53351(11) 0.69571(8) 0.0894(4) Uani 1 1 d .
P1 P 0.24219(9) 0.52060(10) 0.29393(8) 0.0648(3) Uani 1 1 d .
P2 P 0.39007(9) 0.23151(9) 0.41560(7) 0.0551(3) Uani 1 1 d .
N1 N 0.2816(2) 0.4135(2) 0.4494(2) 0.0527(8) Uani 1 1 d .
N2 N 0.2056(3) 0.5372(3) 0.5339(2) 0.0631(9) Uani 1 1 d .
N3 N 0.2067(3) 0.5533(3) 0.3907(2) 0.0692(11) Uani 1 1 d .
H3N H 0.1717 0.6059 0.3960 0.083 Uiso 1 1 calc R
N4 N 0.3596(3) 0.2777(3) 0.5111(2) 0.0632(10) Uani 1 1 d .
H4N H 0.3777 0.2453 0.5553 0.076 Uiso 1 1 calc R
C1 C 0.2316(3) 0.4996(3) 0.4606(3) 0.0573(10) Uani 1 1 d .
C2 C 0.2317(3) 0.4839(3) 0.6005(3) 0.0608(11) Uani 1 1 d .
C3 C 0.2832(3) 0.3968(3) 0.5994(3) 0.0604(11) Uani 1 1 d .
H3 H 0.3003 0.3624 0.6481 0.072 Uiso 1 1 calc R
C4 C 0.3081(3) 0.3630(3) 0.5204(3) 0.0551(10) Uani 1 1 d .
C5 C 0.1408(5) 0.5536(6) 0.2267(4) 0.101(2) Uani 1 1 d .
H5 H 0.1310 0.6266 0.2298 0.121 Uiso 1 1 calc R
C6 C 0.4185(5) 0.5992(5) 0.3266(4) 0.0963(18) Uani 1 1 d .
H6A H 0.4635 0.6524 0.3183 0.144 Uiso 1 1 calc R
H6B H 0.4472 0.5356 0.3136 0.144 Uiso 1 1 calc R
H6C H 0.3994 0.5991 0.3840 0.144 Uiso 1 1 calc R
C7 C 0.1649(7) 0.5258(9) 0.1358(5) 0.159(4) Uani 1 1 d .
H7A H 0.1882 0.4579 0.1341 0.238 Uiso 1 1 calc R
H7B H 0.2126 0.5710 0.1159 0.238 Uiso 1 1 calc R
H7C H 0.1090 0.5313 0.1008 0.238 Uiso 1 1 calc R
C8 C 0.0503(5) 0.5012(7) 0.2524(5) 0.125(3) Uani 1 1 d .
H8A H -0.0011 0.5225 0.2163 0.188 Uiso 1 1 calc R
H8B H 0.0367 0.5185 0.3093 0.188 Uiso 1 1 calc R
H8C H 0.0582 0.4296 0.2479 0.188 Uiso 1 1 calc R
C9 C 0.3332(4) 0.6157(4) 0.2702(4) 0.0804(16) Uani 1 1 d .
H9 H 0.3532 0.6032 0.2127 0.097 Uiso 1 1 calc R
C10 C 0.2971(6) 0.7254(5) 0.2734(7) 0.144(4) Uani 1 1 d .
H10A H 0.2783 0.7410 0.3294 0.216 Uiso 1 1 calc R
H10B H 0.2438 0.7331 0.2356 0.216 Uiso 1 1 calc R
H10C H 0.3468 0.7704 0.2573 0.216 Uiso 1 1 calc R
C11 C 0.3688(4) 0.0954(4) 0.4283(3) 0.0696(12) Uani 1 1 d .
H11 H 0.4072 0.0713 0.4760 0.084 Uiso 1 1 calc R
C12 C 0.4022(5) 0.0416(4) 0.3487(4) 0.0979(19) Uani 1 1 d .
H12A H 0.3943 -0.0298 0.3549 0.147 Uiso 1 1 calc R
H12B H 0.4678 0.0565 0.3403 0.147 Uiso 1 1 calc R
H12C H 0.3653 0.0646 0.3012 0.147 Uiso 1 1 calc R
C13 C 0.2661(5) 0.0737(5) 0.4451(5) 0.0999(19) Uani 1 1 d .
H13A H 0.2285 0.0870 0.3955 0.150 Uiso 1 1 calc R
H13B H 0.2452 0.1161 0.4898 0.150 Uiso 1 1 calc R
H13C H 0.2591 0.0043 0.4608 0.150 Uiso 1 1 calc R
C14 C 0.5198(3) 0.2443(4) 0.4147(3) 0.0690(13) Uani 1 1 d .
H14 H 0.5404 0.2180 0.3607 0.083 Uiso 1 1 calc R
C15 C 0.5463(5) 0.3547(5) 0.4171(4) 0.0922(18) Uani 1 1 d .
H15A H 0.5252 0.3842 0.4683 0.138 Uiso 1 1 calc R
H15B H 0.5168 0.3888 0.3703 0.138 Uiso 1 1 calc R
H15C H 0.6139 0.3614 0.4141 0.138 Uiso 1 1 calc R
C16 C 0.5740(4) 0.1854(5) 0.4830(5) 0.0989(19) Uani 1 1 d .
H16A H 0.6407 0.1972 0.4779 0.148 Uiso 1 1 calc R
H16B H 0.5612 0.1147 0.4766 0.148 Uiso 1 1 calc R
H16C H 0.5540 0.2073 0.5371 0.148 Uiso 1 1 calc R
O1 O 0.0774(5) 0.7142(4) 0.4161(4) 0.141(2) Uani 1 1 d .
C17 C -0.0163(8) 0.6710(10) 0.4392(12) 0.226(7) Uani 1 1 d .
H17A H -0.0544 0.6587 0.3890 0.271 Uiso 1 1 calc R
H17B H -0.0068 0.6073 0.4680 0.271 Uiso 1 1 calc R
C18 C -0.0579(10) 0.7306(14) 0.4853(10) 0.260(10) Uani 1 1 d .
H18A H -0.0834 0.6963 0.5335 0.312 Uiso 1 1 calc R
H18B H -0.1090 0.7647 0.4552 0.312 Uiso 1 1 calc R
C19 C 0.0091(15) 0.794(2) 0.5082(18) 0.50(3) Uani 1 1 d .
H19A H 0.0300 0.7799 0.5652 0.595 Uiso 1 1 calc R
H19B H -0.0158 0.8625 0.5067 0.595 Uiso 1 1 calc R
C20 C 0.0873(11) 0.7871(11) 0.4538(17) 0.375(19) Uani 1 1 d .
H20A H 0.0887 0.8448 0.4165 0.450 Uiso 1 1 calc R
H20B H 0.1463 0.7850 0.4860 0.450 Uiso 1 1 calc R

loop_
_atom_site_aniso_label
_atom_site_aniso_U_11
_atom_site_aniso_U_22
_atom_site_aniso_U_33
_atom_site_aniso_U_23
_atom_site_aniso_U_13
_atom_site_aniso_U_12
Fe1 0.0547(4) 0.0505(3) 0.0541(3) -0.0002(2) -0.0012(3) 0.0055(3)
Br1 0.0706(3) 0.0710(3) 0.0604(3) -0.0073(2) 0.0087(2) -0.0027(2)
Br2 0.0797(4) 0.0989(5) 0.1127(5) -0.0072(4) -0.0138(3) -0.0157(3)
Cl1 0.1175(12) 0.0814(9) 0.0702(7) -0.0200(6) 0.0202(7) 0.0063(8)
P1 0.0693(8) 0.0617(7) 0.0636(7) 0.0100(5) 0.0052(6) 0.0167(6)
P2 0.0596(7) 0.0516(6) 0.0543(6) 0.0024(5) 0.0015(5) 0.0100(5)
N1 0.058(2) 0.0456(18) 0.0542(18) 0.0015(15) 0.0052(15) 0.0080(16)
N2 0.069(2) 0.052(2) 0.069(2) -0.0053(17) 0.0131(19) 0.0036(18)
N3 0.080(3) 0.056(2) 0.072(2) 0.0091(18) 0.017(2) 0.024(2)
N4 0.078(3) 0.059(2) 0.0523(19) 0.0045(16) 0.0009(17) 0.0221(19)
C1 0.058(3) 0.050(2) 0.064(2) -0.0001(19) 0.008(2) -0.002(2)
C2 0.062(3) 0.057(3) 0.065(3) -0.012(2) 0.011(2) -0.009(2)
C3 0.074(3) 0.053(3) 0.054(2) -0.0015(18) 0.004(2) 0.003(2)
C4 0.056(3) 0.053(2) 0.056(2) 0.0008(18) 0.0023(19) -0.0026(19)
C5 0.093(5) 0.118(5) 0.092(4) 0.018(4) -0.013(3) 0.042(4)
C6 0.102(5) 0.075(4) 0.113(5) 0.000(3) 0.005(4) -0.017(3)
C7 0.162(8) 0.230(11) 0.083(5) 0.014(6) -0.012(5) 0.066(8)
C8 0.085(5) 0.152(7) 0.137(6) 0.000(5) -0.024(4) 0.032(5)
C9 0.100(4) 0.055(3) 0.087(3) 0.014(2) 0.028(3) 0.006(3)
C10 0.149(7) 0.059(4) 0.226(10) 0.041(5) 0.058(7) 0.020(4)
C11 0.073(3) 0.057(3) 0.079(3) 0.010(2) 0.000(2) 0.014(2)
C12 0.117(5) 0.067(3) 0.111(5) -0.022(3) 0.014(4) 0.005(3)
C13 0.112(5) 0.072(4) 0.117(5) 0.017(3) 0.027(4) -0.004(3)
C14 0.059(3) 0.080(3) 0.068(3) 0.000(2) 0.000(2) 0.011(2)
C15 0.081(4) 0.090(4) 0.105(4) 0.010(3) -0.018(3) -0.012(3)
C16 0.072(4) 0.105(5) 0.119(5) 0.020(4) -0.019(3) 0.023(3)
O1 0.139(5) 0.093(4) 0.192(6) 0.007(4) 0.048(4) 0.044(3)
C17 0.126(9) 0.185(12) 0.37(2) -0.046(13) 0.092(11) 0.005(8)
C18 0.165(12) 0.33(2) 0.289(18) -0.213(17) 0.078(11) -0.062(13)
C19 0.28(2) 0.59(4) 0.63(5) -0.48(4) 0.24(3) -0.27(3)
C20 0.237(17) 0.156(11) 0.74(5) -0.20(2) 0.30(2) -0.083(11)

loop_
_atom_type_symbol
_atom_type_description
_atom_type_scat_dispersion_real
_atom_type_scat_dispersion_imag
_atom_type_scat_source
C C 0.0033 0.0016 'International Tables Vol C Tables 4.2.6.8 and 6.1.1.4'
H H 0.0000 0.0000 'International Tables Vol C Tables 4.2.6.8 and 6.1.1.4'
N N 0.0061 0.0033 'International Tables Vol C Tables 4.2.6.8 and 6.1.1.4'
O O 0.0106 0.0060 'International Tables Vol C Tables 4.2.6.8 and 6.1.1.4'
P P 0.1023 0.0942 'International Tables Vol C Tables 4.2.6.8 and 6.1.1.4'
Cl Cl 0.1484 0.1585 'International Tables Vol C Tables 4.2.6.8 and 6.1.1.4'
Fe Fe 0.3463 0.8444 'International Tables Vol C Tables 4.2.6.8 and 6.1.1.4'
Br Br -0.2901 2.4595 'International Tables Vol C Tables 4.2.6.8 and 6.1.1.4'

loop_
_geom_angle_atom_site_label_1
_geom_angle_atom_site_label_2
_geom_angle_atom_site_label_3
_geom_angle
N1 Fe1 Br2 112.96(9)
N1 Fe1 P1 75.33(9)
Br2 Fe1 P1 104.39(4)
N1 Fe1 P2 75.53(9)
Br2 Fe1 P2 104.67(4)
P1 Fe1 P2 144.93(5)
N1 Fe1 Br1 138.68(9)
Br2 Fe1 Br1 108.33(3)
P1 Fe1 Br1 93.55(4)
P2 Fe1 Br1 95.58(3)
N3 P1 C5 103.4(3)
N3 P1 C9 103.5(2)
C5 P1 C9 104.8(3)
N3 P1 Fe1 99.76(14)
C5 P1 Fe1 123.3(3)
C9 P1 Fe1 118.83(18)
N4 P2 C11 102.1(2)
N4 P2 C14 104.1(2)
C11 P2 C14 104.8(2)
N4 P2 Fe1 100.14(13)
C11 P2 Fe1 124.04(18)
C14 P2 Fe1 118.30(17)
C1 N1 C4 116.0(4)
C1 N1 Fe1 120.9(3)
C4 N1 Fe1 121.9(3)
C2 N2 C1 115.4(4)
C1 N3 P1 122.5(3)
C1 N3 H3N 118.8
P1 N3 H3N 118.8
C4 N4 P2 123.0(3)
C4 N4 H4N 118.5
P2 N4 H4N 118.5
N2 C1 N1 125.9(4)
N2 C1 N3 116.9(4)
N1 C1 N3 117.3(4)
N2 C2 C3 125.5(4)
N2 C2 Cl1 115.1(3)
C3 C2 Cl1 119.4(4)
C2 C3 C4 115.5(4)
C2 C3 H3 122.2
C4 C3 H3 122.2
N4 C4 N1 117.2(4)
N4 C4 C3 121.1(4)
N1 C4 C3 121.7(4)
C8 C5 C7 110.4(8)
C8 C5 P1 112.7(5)
C7 C5 P1 108.0(5)
C8 C5 H5 108.5
C7 C5 H5 108.5
P1 C5 H5 108.5
C9 C6 H6A 109.5
C9 C6 H6B 109.5
H6A C6 H6B 109.5
C9 C6 H6C 109.5
H6A C6 H6C 109.5
H6B C6 H6C 109.5
C5 C7 H7A 109.5
C5 C7 H7B 109.5
H7A C7 H7B 109.5
C5 C7 H7C 109.5
H7A C7 H7C 109.5
H7B C7 H7C 109.5
C5 C8 H8A 109.5
C5 C8 H8B 109.5
H8A C8 H8B 109.5
C5 C8 H8C 109.5
H8A C8 H8C 109.5
H8B C8 H8C 109.5
C6 C9 C10 112.2(6)
C6 C9 P1 109.3(4)
C10 C9 P1 113.9(4)
C6 C9 H9 107.0
C10 C9 H9 107.0
P1 C9 H9 107.0
C9 C10 H10A 109.5
C9 C10 H10B 109.5
H10A C10 H10B 109.5
C9 C10 H10C 109.5
H10A C10 H10C 109.5
H10B C10 H10C 109.5
C13 C11 C12 111.8(5)
C13 C11 P2 111.5(4)
C12 C11 P2 108.1(4)
C13 C11 H11 108.5
C12 C11 H11 108.5
P2 C11 H11 108.5
C11 C12 H12A 109.5
C11 C12 H12B 109.5
H12A C12 H12B 109.5
C11 C12 H12C 109.5
H12A C12 H12C 109.5
H12B C12 H12C 109.5
C11 C13 H13A 109.5
C11 C13 H13B 109.5
H13A C13 H13B 109.5
C11 C13 H13C 109.5
H13A C13 H13C 109.5
H13B C13 H13C 109.5
C15 C14 C16 110.9(5)
C15 C14 P2 109.6(4)
C16 C14 P2 115.4(4)
C15 C14 H14 106.8
C16 C14 H14 106.8
P2 C14 H14 106.8
C14 C15 H15A 109.5
C14 C15 H15B 109.5
H15A C15 H15B 109.5
C14 C15 H15C 109.5
H15A C15 H15C 109.5
H15B C15 H15C 109.5
C14 C16 H16A 109.5
C14 C16 H16B 109.5
H16A C16 H16B 109.5
C14 C16 H16C 109.5
H16A C16 H16C 109.5
H16B C16 H16C 109.5
C20 O1 C17 106.9(10)
C18 C17 O1 109.7(12)
C18 C17 H17A 109.7
O1 C17 H17A 109.7
C19 C17 H17A 133.0
C18 C17 H17B 109.7
O1 C17 H17B 109.7
C19 C17 H17B 115.6
H17A C17 H17B 108.2
C17 C18 C19 103.2(14)
C17 C18 H18A 111.1
C19 C18 H18A 111.1
C17 C18 H18B 111.1
C19 C18 H18B 111.1
H18A C18 H18B 109.1
C18 C19 C20 110.5(15)
C18 C19 H19A 109.5
C20 C19 H19A 109.5
C17 C19 H19A 113.6
C18 C19 H19B 109.5
C20 C19 H19B 109.5
C17 C19 H19B 133.5
H19A C19 H19B 108.1
O1 C20 C19 106.9(12)
O1 C20 H20A 110.3
C19 C20 H20A 110.3
O1 C20 H20B 110.3
C19 C20 H20B 110.3
H20A C20 H20B 108.6

loop_
_geom_bond_atom_site_label_1
_geom_bond_atom_site_label_2
_geom_bond_distance
Fe1 N1 2.249(3)
Fe1 Br2 2.3770(9)
Fe1 P1 2.4919(13)
Fe1 P2 2.5014(13)
Fe1 Br1 2.5620(8)
Cl1 C2 1.732(4)
P1 N3 1.691(4)
P1 C5 1.823(6)
P1 C9 1.846(6)
P2 N4 1.707(4)
P2 C11 1.843(5)
P2 C14 1.840(5)
N1 C1 1.357(5)
N1 C4 1.362(5)
N2 C2 1.323(6)
N2 C1 1.332(5)
N3 C1 1.364(6)
N3 H3N 0.8600
N4 C4 1.355(5)
N4 H4N 0.8600
C2 C3 1.364(6)
C3 C4 1.391(6)
C3 H3 0.9300
C5 C8 1.519(10)
C5 C7 1.543(10)
C5 H5 0.9800
C6 C9 1.504(8)
C6 H6A 0.9600
C6 H6B 0.9600
C6 H6C 0.9600
C7 H7A 0.9600
C7 H7B 0.9600
C7 H7C 0.9600
C8 H8A 0.9600
C8 H8B 0.9600
C8 H8C 0.9600
C9 C10 1.544(8)
C9 H9 0.9800
C10 H10A 0.9600
C10 H10B 0.9600
C10 H10C 0.9600
C11 C13 1.509(8)
C11 C12 1.540(7)
C11 H11 0.9800
C12 H12A 0.9600
C12 H12B 0.9600
C12 H12C 0.9600
C13 H13A 0.9600
C13 H13B 0.9600
C13 H13C 0.9600
C14 C15 1.513(7)
C14 C16 1.532(8)
C14 H14 0.9800
C15 H15A 0.9600
C15 H15B 0.9600
C15 H15C 0.9600
C16 H16A 0.9600
C16 H16B 0.9600
C16 H16C 0.9600
O1 C20 1.147(14)
O1 C17 1.495(12)
C17 C18 1.238(14)
C17 H17A 0.9700
C17 H17B 0.9700
C18 C19 1.315(17)
C18 H18A 0.9700
C18 H18B 0.9700
C19 C20 1.42(2)
C19 H19A 0.9700
C19 H19B 0.9700
C20 H20A 0.9700
C20 H20B 0.9700

loop_
_geom_hbond_atom_site_label_D
_geom_hbond_atom_site_label_H
_geom_hbond_atom_site_label_A
_geom_hbond_distance_DH
_geom_hbond_distance_HA
_geom_hbond_distance_DA
_geom_hbond_angle_DHA
_geom_hbond_site_symmetry_A
N3 H3N O1 0.86 1.99 2.843(6) 171.8 .
N4 H4N Br1 0.86 2.61 3.457(4) 170.8 4_566

loop_
_geom_torsion_atom_site_label_1
_geom_torsion_atom_site_label_2
_geom_torsion_atom_site_label_3
_geom_torsion_atom_site_label_4
_geom_torsion
N1 Fe1 P1 N3 -15.36(19)
Br2 Fe1 P1 N3 95.08(17)
P2 Fe1 P1 N3 -50.04(19)
Br1 Fe1 P1 N3 -154.97(17)
N1 Fe1 P1 C5 -128.6(3)
Br2 Fe1 P1 C5 -18.1(3)
P2 Fe1 P1 C5 -163.2(3)
Br1 Fe1 P1 C5 91.8(3)
N1 Fe1 P1 C9 96.1(2)
Br2 Fe1 P1 C9 -153.5(2)
P2 Fe1 P1 C9 61.4(2)
Br1 Fe1 P1 C9 -43.6(2)
N1 Fe1 P2 N4 10.25(18)
Br2 Fe1 P2 N4 -100.17(15)
P1 Fe1 P2 N4 44.89(18)
Br1 Fe1 P2 N4 149.21(15)
N1 Fe1 P2 C11 122.4(2)
Br2 Fe1 P2 C11 12.0(2)
P1 Fe1 P2 C11 157.0(2)
Br1 Fe1 P2 C11 -98.6(2)
N1 Fe1 P2 C14 -102.0(2)
Br2 Fe1 P2 C14 147.60(19)
P1 Fe1 P2 C14 -67.3(2)
Br1 Fe1 P2 C14 36.98(19)
Br2 Fe1 N1 C1 -81.4(3)
P1 Fe1 N1 C1 18.3(3)
P2 Fe1 N1 C1 178.6(3)
Br1 Fe1 N1 C1 96.7(3)
Br2 Fe1 N1 C4 85.7(3)
P1 Fe1 N1 C4 -174.6(3)
P2 Fe1 N1 C4 -14.3(3)
Br1 Fe1 N1 C4 -96.2(3)
C5 P1 N3 C1 144.4(5)
C9 P1 N3 C1 -106.4(4)
Fe1 P1 N3 C1 16.6(4)
C11 P2 N4 C4 -137.4(4)
C14 P2 N4 C4 113.7(4)
Fe1 P2 N4 C4 -9.1(4)
C2 N2 C1 N1 -0.3(7)
C2 N2 C1 N3 -179.3(4)
C4 N1 C1 N2 -1.0(7)
Fe1 N1 C1 N2 166.8(4)
C4 N1 C1 N3 178.0(4)
Fe1 N1 C1 N3 -14.2(5)
P1 N3 C1 N2 174.8(3)
P1 N3 C1 N1 -4.3(6)
C1 N2 C2 C3 1.2(7)
C1 N2 C2 Cl1 179.8(3)
N2 C2 C3 C4 -0.7(7)
Cl1 C2 C3 C4 -179.3(3)
P2 N4 C4 N1 -0.9(6)
P2 N4 C4 C3 178.6(4)
C1 N1 C4 N4 -178.9(4)
Fe1 N1 C4 N4 13.4(5)
C1 N1 C4 C3 1.5(6)
Fe1 N1 C4 C3 -166.2(3)
C2 C3 C4 N4 179.7(4)
C2 C3 C4 N1 -0.7(7)
N3 P1 C5 C8 -57.2(6)
C9 P1 C5 C8 -165.4(5)
Fe1 P1 C5 C8 54.2(6)
N3 P1 C5 C7 -179.5(6)
C9 P1 C5 C7 72.4(7)
Fe1 P1 C5 C7 -68.1(7)
N3 P1 C9 C6 68.4(4)
C5 P1 C9 C6 176.5(4)
Fe1 P1 C9 C6 -40.9(5)
N3 P1 C9 C10 -57.9(6)
C5 P1 C9 C10 50.2(6)
Fe1 P1 C9 C10 -167.2(5)
N4 P2 C11 C13 61.8(5)
C14 P2 C11 C13 170.2(4)
Fe1 P2 C11 C13 -49.4(5)
N4 P2 C11 C12 -174.9(4)
C14 P2 C11 C12 -66.6(4)
Fe1 P2 C11 C12 73.9(4)
N4 P2 C14 C15 -65.1(4)
C11 P2 C14 C15 -171.9(4)
Fe1 P2 C14 C15 44.9(4)
N4 P2 C14 C16 61.0(5)
C11 P2 C14 C16 -45.9(5)
Fe1 P2 C14 C16 171.0(4)
C20 O1 C17 C18 6(2)
O1 C17 C18 C19 -14(3)
C17 C18 C19 C20 17(4)
C17 O1 C20 C19 5(3)
C18 C19 C20 O1 -14(4)
